data_7058498
loop_
_publ_author_name
'Zakharchenko, Borys V.'
'Khomenko, Dmytro M.'
'Doroshchuk, Roman O.'
'Raspertova, Ilona V.'
'Starova, Viktoriia S.'
'Trachevsky, Volodymyr V.'
'Shova, Sergiu'
'Severynovska, Olga V.'
'Martins, Lu\'isa M. D. R. S.'
'Pombeiro, Armando J. L.'
'Arion, Vladimir B.'
'Lampeka, Rostyslav D.'

_publ_section_title
;
 New palladium(ii) complexes with 3-(2-pyridyl)-5-alkyl-1,2,4-triazole
 ligands as recyclable C--C coupling catalysts
;
_journal_issue 27
_journal_name_full 'New Journal of Chemistry'
_journal_page_first 10973
_journal_paper_doi 10.1039/C9NJ02278C
_journal_volume 43
_journal_year 2019
_chemical_formula_moiety 'C20 H22 N8 Pd'
_chemical_formula_sum 'C20 H22 N8 Pd'
_chemical_formula_weight 480.85
_space_group_crystal_system monoclinic
_space_group_IT_number 14
_space_group_name_Hall '-P 2ybc'
_space_group_name_H-M_alt 'P 1 21/c 1'
_symmetry_space_group_name_Hall '-P 2ybc'
_symmetry_space_group_name_H-M 'P 1 21/c 1'
_atom_sites_solution_hydrogens geom
_atom_sites_solution_primary direct
_audit_creation_date 2019-04-16
_audit_creation_method
;
Olex2 1.2
(compiled 2018.05.29 svn.r3508 for OlexSys, GUI svn.r5506)
;
_audit_update_record
;
2019-04-16 deposited with the CCDC.    2019-06-17 downloaded from the CCDC.
;
_cell_angle_alpha 90
_cell_angle_beta 92.15(2)
_cell_angle_gamma 90
_cell_formula_units_Z 2
_cell_length_a 4.4346(9)
_cell_length_b 10.181(4)
_cell_length_c 21.341(7)
_cell_measurement_reflns_used 289
_cell_measurement_temperature 293(2)
_cell_measurement_theta_max 23.8540
_cell_measurement_theta_min 4.5960
_cell_volume 962.8(5)
_computing_cell_refinement 'CrysAlisPro 1.171.39.46 (Rigaku OD, 2018)'
_computing_data_collection 'CrysAlisPro 1.171.39.46 (Rigaku OD, 2018)'
_computing_data_reduction 'CrysAlisPro 1.171.39.46 (Rigaku OD, 2018)'
_computing_molecular_graphics 'Olex2 (Dolomanov et al., 2009)'
_computing_publication_material 'Olex2 (Dolomanov et al., 2009)'
_computing_structure_refinement 'ShelXL (Sheldrick, 2015)'
_computing_structure_solution 'SIR2008 (Burla et al.,  2007)'
_diffrn_ambient_temperature 293(2)
_diffrn_detector 'CCD plate'
_diffrn_detector_area_resol_mean 8.0797
_diffrn_detector_type Eos
_diffrn_measured_fraction_theta_full 0.998
_diffrn_measured_fraction_theta_max 0.885
_diffrn_measurement_details
;
List of Runs (angles in degrees, time in seconds):

  # Type    Start    End  Width  t~exp~   \w     \q     \k     \f   Frames
#--------------------------------------------------------------------------
  1  \w    -19.00  21.00   1.00   30.00    --  -15.60 -99.00   0.00   40
  2  \w    -82.00 -25.00   1.00   30.00    --  -15.60 -77.00 120.00   57
;
_diffrn_measurement_device 'four-circle diffractometer'
_diffrn_measurement_device_type 'Xcalibur, Eos'
_diffrn_measurement_method '\w scans'
_diffrn_orient_matrix_type 'CrysAlisPro convention (1999,Acta A55,543-557)'
_diffrn_orient_matrix_UB_11 -0.0117488000
_diffrn_orient_matrix_UB_12 -0.0574365000
_diffrn_orient_matrix_UB_13 -0.0186862000
_diffrn_orient_matrix_UB_21 -0.1504546000
_diffrn_orient_matrix_UB_22 -0.0091610000
_diffrn_orient_matrix_UB_23 0.0093101000
_diffrn_orient_matrix_UB_31 -0.0533290000
_diffrn_orient_matrix_UB_32 0.0383499000
_diffrn_orient_matrix_UB_33 -0.0258907000
_diffrn_radiation_monochromator graphite
_diffrn_radiation_probe x-ray
_diffrn_radiation_type MoK\a
_diffrn_radiation_wavelength 0.71073
_diffrn_reflns_av_unetI/netI 0.1108
_diffrn_reflns_Laue_measured_fraction_full 0.998
_diffrn_reflns_Laue_measured_fraction_max 0.885
_diffrn_reflns_limit_h_max 6
_diffrn_reflns_limit_h_min -6
_diffrn_reflns_limit_k_max 13
_diffrn_reflns_limit_k_min -13
_diffrn_reflns_limit_l_max 29
_diffrn_reflns_limit_l_min -25
_diffrn_reflns_number 2623
_diffrn_reflns_point_group_measured_fraction_full 0.998
_diffrn_reflns_point_group_measured_fraction_max 0.885
_diffrn_reflns_theta_full 25.242
_diffrn_reflns_theta_max 29.499
_diffrn_reflns_theta_min 2.217
_diffrn_source 'fine-focus sealed X-ray tube'
_diffrn_source_type 'Enhance (Mo) X-ray Source'
_exptl_absorpt_coefficient_mu 0.989
_exptl_absorpt_correction_T_max 1.00000
_exptl_absorpt_correction_T_min 0.44540
_exptl_absorpt_correction_type multi-scan
_exptl_absorpt_process_details
;
CrysAlisPro 1.171.39.46 (Rigaku Oxford Diffraction, 2018)
Empirical absorption correction using spherical harmonics,
 implemented in SCALE3 ABSPACK scaling algorithm.
;
_exptl_crystal_colour 'clear light colourless'
_exptl_crystal_colour_lustre clear
_exptl_crystal_colour_modifier light
_exptl_crystal_colour_primary colourless
_exptl_crystal_density_diffrn 1.659
_exptl_crystal_description needle
_exptl_crystal_F_000 488
_exptl_crystal_size_max 0.3
_exptl_crystal_size_mid 0.1
_exptl_crystal_size_min 0.1
_refine_diff_density_max 2.269
_refine_diff_density_min -1.273
_refine_diff_density_rms 0.163
_refine_ls_extinction_method none
_refine_ls_goodness_of_fit_ref 1.011
_refine_ls_hydrogen_treatment constr
_refine_ls_matrix_type full
_refine_ls_number_parameters 136
_refine_ls_number_reflns 2623
_refine_ls_number_restraints 0
_refine_ls_restrained_S_all 1.011
_refine_ls_R_factor_all 0.1053
_refine_ls_R_factor_gt 0.0702
_refine_ls_shift/su_max 0.000
_refine_ls_shift/su_mean 0.000
_refine_ls_structure_factor_coef Fsqd
_refine_ls_weighting_details 'w=1/[\s^2^(Fo^2^)+(0.0838P)^2^] where P=(Fo^2^+2Fc^2^)/3'
_refine_ls_weighting_scheme calc
_refine_ls_wR_factor_gt 0.1515
_refine_ls_wR_factor_ref 0.1615
_reflns_Friedel_coverage 0.000
_reflns_number_gt 1804
_reflns_number_total 2623
_reflns_threshold_expression 'I > 2\s(I)'
_cod_data_source_file c9nj02278c2.cif
_cod_data_source_block shi_4015_rola_twin1_hklf4
_cod_depositor_comments 'Adding full bibliography for 7058495--7058498.cif.'
_cod_original_cell_volume 962.9(5)
_cod_database_code 7058498
_shelx_shelxl_version_number 2018/3
_chemical_oxdiff_formula C20H20N6Pd1
_chemical_oxdiff_usercomment s-Pd(Liso)2
_shelx_space_group_comment
;
The symmetry employed for this shelxl refinement is uniquely defined
by the following loop, which should always be used as a source of
symmetry information in preference to the above space-group names.
They are only intended as comments.
;
_shelx_estimated_absorpt_t_max 0.908
_shelx_estimated_absorpt_t_min 0.756
_olex2_refinement_description
;
1. Twinned data refinement
 Scales: 0.655(2)
 0.345(2)
2. Fixed Uiso
 At 1.2 times of:
  All C(H) groups
 At 1.5 times of:
  All C(H,H,H) groups
3.a Ternary CH refined with riding coordinates:
 C8(H8)
3.b Aromatic/amide H refined with riding coordinates:
 C1(H1), C2(H2), C3(H3), C4(H4)
3.c Idealised Me refined as rotating group:
 C9(H9A,H9B,H9C), C10(H10A,H10B,H10C)
;
_olex2_submission_special_instructions 'No special instructions were received'
_oxdiff_exptl_absorpt_empirical_details
;
Empirical correction (ABSPACK) includes:
- Absorption correction using spherical harmonics
- Frame scaling
;
_oxdiff_exptl_absorpt_empirical_full_max 1.509
_oxdiff_exptl_absorpt_empirical_full_min 0.650
_oxdiff_twin_integration_method simultaneous
_oxdiff_twin_items 2
_twin_special_details
;
Component 2 rotated by -179.9079\% 
 around [0.98 0.00 -0.19] (reciprocal) or [1.00 0.00 -0.00] (direct)
;

loop_
_space_group_symop_operation_xyz
'x, y, z'
'-x, y+1/2, -z+1/2'
'-x, -y, -z'
'x, -y-1/2, z-1/2'

loop_
_atom_site_label
_atom_site_type_symbol
_atom_site_fract_x
_atom_site_fract_y
_atom_site_fract_z
_atom_site_U_iso_or_equiv
_atom_site_adp_type
_atom_site_occupancy
_atom_site_site_symmetry_order
_atom_site_calc_flag
_atom_site_refinement_flags_posn
_atom_site_refinement_flags_adp
_atom_site_refinement_flags_occupancy
Pd1 Pd 0.500000 1.000000 0.500000 0.0333(3) Uani 1 2 d S T P
N1 N 0.4650(16) 0.8277(6) 0.4533(3) 0.0338(16) Uani 1 1 d . . .
N2 N 0.7851(15) 0.8906(7) 0.5495(3) 0.0348(17) Uani 1 1 d . . .
N3 N 0.9645(16) 0.9062(7) 0.6019(3) 0.0362(15) Uani 1 1 d . . .
N4 N 1.0035(16) 0.6976(6) 0.5678(3) 0.0352(15) Uani 1 1 d . . .
C1 C 0.282(2) 0.8062(9) 0.4036(4) 0.039(2) Uani 1 1 d . . .
H1 H 0.163337 0.874698 0.387627 0.046 Uiso 1 1 calc R . .
C2 C 0.264(2) 0.6861(9) 0.3755(4) 0.048(2) Uani 1 1 d . . .
H2 H 0.132741 0.672817 0.341115 0.057 Uiso 1 1 calc R . .
C3 C 0.439(2) 0.5856(9) 0.3980(4) 0.050(2) Uani 1 1 d . . .
H3 H 0.431681 0.503881 0.378588 0.059 Uiso 1 1 calc R . .
C4 C 0.627(2) 0.6064(8) 0.4502(4) 0.042(2) Uani 1 1 d . . .
H4 H 0.746844 0.538848 0.466848 0.051 Uiso 1 1 calc R . .
C5 C 0.6344(19) 0.7296(8) 0.4771(4) 0.0318(18) Uani 1 1 d . . .
C6 C 0.816(2) 0.7656(9) 0.5314(4) 0.038(2) Uani 1 1 d . . .
C7 C 1.0877(19) 0.7899(8) 0.6106(4) 0.0356(19) Uani 1 1 d . . .
C8 C 1.298(2) 0.7610(9) 0.6650(4) 0.040(2) Uani 1 1 d . . .
H8 H 1.486366 0.726629 0.648857 0.048 Uiso 1 1 calc R . .
C9 C 1.372(2) 0.8813(9) 0.7030(4) 0.050(2) Uani 1 1 d . . .
H9A H 1.190249 0.915446 0.720096 0.075 Uiso 1 1 calc GR . .
H9B H 1.458804 0.946531 0.676731 0.075 Uiso 1 1 calc GR . .
H9C H 1.512517 0.859094 0.736575 0.075 Uiso 1 1 calc GR . .
C10 C 1.161(2) 0.6553(9) 0.7057(4) 0.052(3) Uani 1 1 d . . .
H10A H 1.108653 0.580185 0.680317 0.078 Uiso 1 1 calc GR . .
H10B H 0.982345 0.689062 0.724168 0.078 Uiso 1 1 calc GR . .
H10C H 1.304155 0.629921 0.738275 0.078 Uiso 1 1 calc GR . .

loop_
_atom_site_aniso_label
_atom_site_aniso_U_11
_atom_site_aniso_U_22
_atom_site_aniso_U_33
_atom_site_aniso_U_23
_atom_site_aniso_U_13
_atom_site_aniso_U_12
Pd1 0.0446(5) 0.0257(4) 0.0296(4) 0.0000(5) 0.0021(3) 0.0101(8)
N1 0.049(4) 0.025(3) 0.028(3) -0.004(3) 0.006(3) 0.007(3)
N2 0.041(4) 0.028(4) 0.035(4) 0.006(3) -0.002(3) 0.007(3)
N3 0.047(4) 0.031(4) 0.031(3) -0.003(3) 0.007(3) 0.003(4)
N4 0.041(4) 0.030(3) 0.035(3) -0.002(3) 0.008(3) 0.011(3)
C1 0.053(5) 0.025(5) 0.037(5) 0.004(4) -0.002(4) 0.007(4)
C2 0.068(6) 0.047(6) 0.028(5) -0.009(4) -0.001(4) -0.006(5)
C3 0.071(7) 0.034(5) 0.044(5) -0.005(4) 0.010(5) 0.006(5)
C4 0.062(6) 0.024(5) 0.042(5) -0.001(4) 0.016(5) 0.008(4)
C5 0.042(5) 0.034(5) 0.021(3) 0.001(3) 0.012(4) 0.005(4)
C6 0.048(5) 0.026(5) 0.041(5) -0.002(4) 0.006(4) 0.013(4)
C7 0.043(5) 0.033(5) 0.031(4) -0.001(3) 0.010(4) -0.004(4)
C8 0.039(5) 0.040(5) 0.042(5) -0.002(4) 0.005(4) 0.011(4)
C9 0.070(7) 0.042(6) 0.037(5) -0.002(4) -0.002(5) 0.007(5)
C10 0.073(7) 0.037(5) 0.045(5) 0.014(4) -0.003(5) 0.005(5)

loop_
_atom_type_symbol
_atom_type_description
_atom_type_scat_dispersion_real
_atom_type_scat_dispersion_imag
_atom_type_scat_source
C C 0.0033 0.0016 'International Tables Vol C Tables 4.2.6.8 and 6.1.1.4'
H H 0.0000 0.0000 'International Tables Vol C Tables 4.2.6.8 and 6.1.1.4'
N N 0.0061 0.0033 'International Tables Vol C Tables 4.2.6.8 and 6.1.1.4'
Pd Pd -0.9988 1.0072 'International Tables Vol C Tables 4.2.6.8 and 6.1.1.4'

loop_
_geom_angle_atom_site_label_1
_geom_angle_atom_site_label_2
_geom_angle_atom_site_label_3
_geom_angle
_geom_angle_site_symmetry_1
_geom_angle_site_symmetry_3
N1 Pd1 N1 180.0 3_676 .
N2 Pd1 N1 101.0(3) . 3_676
N2 Pd1 N1 101.0(3) 3_676 .
N2 Pd1 N1 79.0(3) . .
N2 Pd1 N1 79.0(3) 3_676 3_676
N2 Pd1 N2 180.0(3) 3_676 .
C1 N1 Pd1 124.7(6) . .
C1 N1 C5 119.8(7) . .
C5 N1 Pd1 115.4(5) . .
N3 N2 Pd1 136.3(6) . .
C6 N2 Pd1 117.0(6) . .
C6 N2 N3 106.6(7) . .
C7 N3 N2 103.8(6) . .
C6 N4 C7 100.7(7) . .
N1 C1 C2 121.5(8) . .
C3 C2 C1 119.8(9) . .
C2 C3 C4 119.2(8) . .
C5 C4 C3 118.5(8) . .
N1 C5 C4 121.2(8) . .
N1 C5 C6 113.9(7) . .
C4 C5 C6 124.8(8) . .
N2 C6 C5 114.6(8) . .
N4 C6 N2 113.5(8) . .
N4 C6 C5 131.9(8) . .
N3 C7 N4 115.3(7) . .
N3 C7 C8 122.1(7) . .
N4 C7 C8 122.5(8) . .
C7 C8 C9 112.2(7) . .
C7 C8 C10 109.3(7) . .
C9 C8 C10 110.7(7) . .

loop_
_geom_bond_atom_site_label_1
_geom_bond_atom_site_label_2
_geom_bond_distance
_geom_bond_site_symmetry_2
Pd1 N1 2.021(6) 3_676
Pd1 N1 2.021(6) .
Pd1 N2 1.963(6) 3_676
Pd1 N2 1.963(6) .
N1 C1 1.329(10) .
N1 C5 1.338(10) .
N2 N3 1.356(9) .
N2 C6 1.339(11) .
N3 C7 1.314(10) .
N4 C6 1.315(10) .
N4 C7 1.352(10) .
C1 C2 1.363(11) .
C2 C3 1.360(12) .
C3 C4 1.384(11) .
C4 C5 1.378(11) .
C5 C6 1.434(12) .
C7 C8 1.492(11) .
C8 C9 1.498(12) .
C8 C10 1.525(12) .

loop_
_geom_hbond_atom_site_label_D
_geom_hbond_atom_site_label_H
_geom_hbond_atom_site_label_A
_geom_hbond_distance_DH
_geom_hbond_distance_HA
_geom_hbond_distance_DA
_geom_hbond_angle_DHA
_geom_hbond_site_symmetry_A
_geom_hbond_publ_flag
C1 H1 N3 0.93 2.31 3.126(10) 145.5 3_676 yes

loop_
_twin_individual_id
_twin_individual_mass_fraction_refined
_oxdiff_twin_reflns_isolated
_oxdiff_twin_reflns_overlapped
_twin_individual_twin_lattice_type
_twin_individual_twin_matrix_11
_twin_individual_twin_matrix_12
_twin_individual_twin_matrix_13
_twin_individual_twin_matrix_21
_twin_individual_twin_matrix_22
_twin_individual_twin_matrix_23
_twin_individual_twin_matrix_31
_twin_individual_twin_matrix_32
_twin_individual_twin_matrix_33
1 0.655(2) 79 1803 ref 1.0000 0.0000 0.0000 0.0000 1.0000 0.0000 0.0000 0.0000 1.0000
2 0.345(2) 84 1803 nmt 1.0007 -0.0009 -0.0001 0.0020 -1.0019 -0.0004 -0.3901 -0.0028 -0.9994
